data_1524388
loop_
_publ_author_name
'Gaile, J.'
'Ruedorff, W.'
'Viebahn, W.'

_publ_section_title
;
 Zur Struktur der Li M(II) M(III) F6 - Verbindungen. Neue Verbindungen mit
 M(III)=In und Ti
;
_journal_name_full 'Zeitschrift fuer Anorganische und Allgemeine Chemie'
_journal_page_first 161
_journal_page_last 174
_journal_volume 430
_journal_year 1977
_chemical_formula_sum Li
_chemical_name_systematic 'In Li Mn F6'
_space_group_IT_number 150
_symmetry_space_group_name_Hall 'P 3 2"'
_symmetry_space_group_name_H-M 'P 3 2 1'
_cell_angle_alpha 90
_cell_angle_beta 90
_cell_angle_gamma 120
_cell_formula_units_Z 3
_cell_length_a 8.847
_cell_length_b 8.847
_cell_length_c 4.78
_cell_volume 324.004
_citation_journal_id_ASTM ZAACAB
_cod_data_source_file Gaile_ZAACAB_1977_1949.cif
_cod_data_source_block Li1
_cod_original_cell_volume 324.0042
_cod_original_formula_sum Li1
_cod_database_code 1524388

loop_
_symmetry_equiv_pos_as_xyz
x,y,z
-y,x-y,z
-x+y,-x,z
y,x,-z
-x,-x+y,-z
x-y,-y,-z

loop_
_atom_site_label
_atom_site_type_symbol
_atom_site_fract_x
_atom_site_fract_y
_atom_site_fract_z
_atom_site_occupancy
_atom_site_U_iso_or_equiv
Li1 Li+1 0 0 0 1 0.0
Li2 Li+1 0.3333 0.6667 0.5 1 0.0
